data_7233870
loop_
_publ_author_name
'Alexander N. Chernyshev'
'Dmitry Morozov'
'Jarkko Mutanen'
'Vadim Yu Kukushkin'
'Gerrit Groenhof'
'Matti Haukka'

_publ_section_title
;
 Weak intermolecular interactions promote blue luminescence of protonated
 2,2'-dipyridylamine salts
;
_journal_name_full 'Journal of Materials Chemistry C'
_journal_page_first 8285
_journal_page_last 8294
_journal_paper_doi 10.1039/C4TC01165A
_journal_volume 2
_journal_year 2014
_chemical_formula_moiety 'C10 H10 N3, C H Cl3, I'
_chemical_formula_sum 'C11 H11 Cl3 I N3'
_chemical_formula_weight 418.48
_space_group_crystal_system orthorhombic
_space_group_IT_number 62
_space_group_name_Hall '-P 2ac 2n'
_space_group_name_H-M_alt 'P n m a'
_atom_sites_solution_hydrogens mixed
_cell_angle_alpha 90
_cell_angle_beta 90
_cell_angle_gamma 90
_cell_formula_units_Z 4
_cell_length_a 10.65379(12)
_cell_length_b 14.07388(14)
_cell_length_c 10.48437(10)
_cell_measurement_reflns_used 13420
_cell_measurement_temperature 290(2)
_cell_measurement_theta_max 32.4180
_cell_measurement_theta_min 2.4020
_cell_volume 1572.03(3)
_computing_cell_refinement
;
CrysAlisPro, Agilent Technologies,
Version 1.171.37.31 (release 14-01-2014 CrysAlis171 .NET)
(compiled Jan 14 2014,18:38:05)
;
_computing_data_collection
;
CrysAlisPro, Agilent Technologies,
Version 1.171.37.31 (release 14-01-2014 CrysAlis171 .NET)
(compiled Jan 14 2014,18:38:05)
;
_computing_data_reduction
;
CrysAlisPro, Agilent Technologies,
Version 1.171.37.31 (release 14-01-2014 CrysAlis171 .NET)
(compiled Jan 14 2014,18:38:05)
;
_computing_molecular_graphics 'CrystaMaker (CrystalMaker Software ltd., 2012)'
_computing_publication_material 'SHELXL-2014 (Sheldrick, 2014)'
_computing_structure_refinement 'SHELXL-2014 (Sheldrick, 2014)'
_computing_structure_solution 'SUPERFLIP (Palatinus & Chapuis, 2007)'
_diffrn_ambient_temperature 290(2)
_diffrn_detector_area_resol_mean 16.0107
_diffrn_measured_fraction_theta_full 0.999
_diffrn_measured_fraction_theta_max 0.999
_diffrn_measurement_device '\k-geometry diffractometer'
_diffrn_measurement_device_type 'SuperNova, Single source at offset, Eos'
_diffrn_measurement_method '\f scans and \w scans with \k offset'
_diffrn_radiation_monochromator mirror
_diffrn_radiation_type MoK\a
_diffrn_radiation_wavelength 0.71073
_diffrn_reflns_av_R_equivalents 0.0207
_diffrn_reflns_av_unetI/netI 0.0070
_diffrn_reflns_Laue_measured_fraction_full 0.999
_diffrn_reflns_Laue_measured_fraction_max 0.999
_diffrn_reflns_limit_h_max 14
_diffrn_reflns_limit_h_min -14
_diffrn_reflns_limit_k_max 19
_diffrn_reflns_limit_k_min -19
_diffrn_reflns_limit_l_max 14
_diffrn_reflns_limit_l_min -14
_diffrn_reflns_number 34119
_diffrn_reflns_point_group_measured_fraction_full 0.999
_diffrn_reflns_point_group_measured_fraction_max 0.999
_diffrn_reflns_theta_full 25.242
_diffrn_reflns_theta_max 29.493
_diffrn_reflns_theta_min 2.422
_diffrn_source micro-source
_exptl_absorpt_coefficient_mu 2.533
_exptl_absorpt_correction_T_max 0.545
_exptl_absorpt_correction_T_min 0.369
_exptl_absorpt_correction_type gaussian
_exptl_absorpt_process_details
;
CrysAlisPro, Agilent Technologies,
Version 1.171.36.28 (release 01-02-2013 CrysAlis171 .NET)
(compiled Feb  1 2013,16:14:44)
Numerical absorption correction based on gaussian integration over
			a multifaceted crystal model
;
_exptl_crystal_colour yellow
_exptl_crystal_density_diffrn 1.768
_exptl_crystal_description block
_exptl_crystal_F_000 808
_exptl_crystal_size_max 0.153
_exptl_crystal_size_mid 0.136
_exptl_crystal_size_min 0.083
_refine_diff_density_max 0.513
_refine_diff_density_min -0.698
_refine_diff_density_rms 0.064
_refine_ls_extinction_coef .
_refine_ls_extinction_method none
_refine_ls_goodness_of_fit_ref 0.945
_refine_ls_hydrogen_treatment constr
_refine_ls_matrix_type full
_refine_ls_number_parameters 91
_refine_ls_number_reflns 2276
_refine_ls_number_restraints 0
_refine_ls_restrained_S_all 0.945
_refine_ls_R_factor_all 0.0314
_refine_ls_R_factor_gt 0.0283
_refine_ls_shift/su_max 0.001
_refine_ls_shift/su_mean 0.000
_refine_ls_structure_factor_coef Fsqd
_refine_ls_weighting_details 'w=1/[\s^2^(Fo^2^)+(0.0536P)^2^+0.9274P] where P=(Fo^2^+2Fc^2^)/3'
_refine_ls_weighting_scheme calc
_refine_ls_wR_factor_gt 0.0823
_refine_ls_wR_factor_ref 0.0859
_reflns_Friedel_coverage 0.000
_reflns_Friedel_fraction_full .
_reflns_Friedel_fraction_max .
_reflns_number_gt 2043
_reflns_number_total 2276
_reflns_threshold_expression 'I > 2\s(I)'
_cod_data_source_file 1000006.cif
_cod_data_source_block PCOD1000006
_cod_database_code 7233870
_shelx_space_group_comment
;
The symmetry employed for this shelxl refinement is uniquely defined
by the following loop, which should always be used as a source of
symmetry information in preference to the above space-group names.
They are only intended as comments.
;
_shelx_estimated_absorpt_t_min 0.697
_shelx_estimated_absorpt_t_max 0.817
_shelxl_version_number 2014-3

loop_
_space_group_symop_operation_xyz
'x, y, z'
'-x+1/2, -y, z+1/2'
'x+1/2, -y+1/2, -z+1/2'
'-x, y+1/2, -z'
'-x, -y, -z'
'x-1/2, y, -z-1/2'
'-x-1/2, y-1/2, z-1/2'
'x, -y-1/2, z'

loop_
_atom_site_label
_atom_site_type_symbol
_atom_site_fract_x
_atom_site_fract_y
_atom_site_fract_z
_atom_site_U_iso_or_equiv
_atom_site_adp_type
_atom_site_occupancy
_atom_site_site_symmetry_order
_atom_site_calc_flag
_atom_site_refinement_flags_posn
_atom_site_refinement_flags_adp
_atom_site_refinement_flags_occupancy
_atom_site_disorder_assembly
_atom_site_disorder_group
I1 I 0.49128(2) 0.2500 0.21709(2) 0.05263(10) Uani 1 2 d S T P . .
Cl1 Cl 0.12858(14) 0.64827(9) 0.31023(12) 0.1237(4) Uani 1 1 d . . . . .
Cl2 Cl 0.34890(16) 0.7500 0.3786(3) 0.1474(7) Uani 1 2 d S T P . .
N1 N 0.4993(3) 0.4356(3) 0.4377(5) 0.0550(10) Uani 0.5 1 d . . P . .
H1 H 0.4996 0.3853 0.3912 0.066 Uiso 0.5 1 calc R U P A 1
C2 C 0.2764(2) 0.39836(18) 0.4675(2) 0.0609(5) Uani 1 1 d . . . . .
H2 H 0.2765 0.3456 0.4140 0.073 Uiso 1 1 calc R U . B 1
C3 C 0.1683(2) 0.4246(2) 0.5274(3) 0.0692(6) Uani 1 1 d . . . . .
H3 H 0.0952 0.3895 0.5159 0.083 Uiso 1 1 calc R U . . .
C4 C 0.1683(2) 0.5040(2) 0.6056(3) 0.0695(7) Uani 1 1 d . . . . .
H4 H 0.0953 0.5228 0.6471 0.083 Uiso 1 1 calc R U . . .
C5 C 0.2768(2) 0.55426(19) 0.6209(2) 0.0626(6) Uani 1 1 d . . . . .
H5 H 0.2773 0.6084 0.6718 0.075 Uiso 1 1 calc R U . C 1
C6 C 0.1867(5) 0.7500 0.3822(4) 0.0792(11) Uani 1 2 d S T P . .
H6 H 0.1599 0.7500 0.4716 0.095 Uiso 1 2 calc R U P . .
N2 N 0.3833(2) 0.52579(17) 0.5627(2) 0.0612(5) Uani 0.5 1 d . . P D 1
H2A H 0.4563 0.5549 0.5754 0.073 Uiso 0.25 1 d R U P D 1
C1 C 0.3838(2) 0.44835(17) 0.4850(2) 0.0604(5) Uani 0.5 1 d . . P D 1
C1B C 0.3833(2) 0.52579(17) 0.5627(2) 0.0612(5) Uani 0.5 1 d . . P D 2
N2B N 0.3838(2) 0.44835(17) 0.4850(2) 0.0604(5) Uani 0.5 1 d . . P D 2
H2B H 0.4561 0.4305 0.4489 0.072 Uiso 0.25 1 d R U P D 2

loop_
_atom_site_aniso_label
_atom_site_aniso_U_11
_atom_site_aniso_U_22
_atom_site_aniso_U_33
_atom_site_aniso_U_23
_atom_site_aniso_U_13
_atom_site_aniso_U_12
I1 0.06294(15) 0.04671(14) 0.04825(14) 0.000 -0.00115(7) 0.000
Cl1 0.1480(11) 0.1113(8) 0.1117(7) -0.0238(6) 0.0168(7) -0.0319(7)
Cl2 0.0844(9) 0.1604(18) 0.197(2) 0.000 -0.0052(12) 0.000
N1 0.055(2) 0.047(2) 0.062(2) -0.0244(19) 0.0010(14) -0.0013(13)
C2 0.0639(13) 0.0565(13) 0.0624(12) -0.0132(10) -0.0011(10) -0.0024(10)
C3 0.0568(13) 0.0721(16) 0.0787(16) -0.0138(13) -0.0017(12) -0.0070(12)
C4 0.0569(12) 0.0737(16) 0.0778(16) -0.0175(14) 0.0047(12) 0.0044(12)
C5 0.0646(13) 0.0574(13) 0.0659(13) -0.0146(11) -0.0013(11) 0.0041(11)
C6 0.089(3) 0.087(3) 0.061(2) 0.000 0.017(2) 0.000
N2 0.0564(11) 0.0585(12) 0.0687(12) 0.0015(11) -0.0057(10) -0.0033(9)
C1 0.0560(11) 0.0609(12) 0.0642(12) -0.0002(10) 0.0026(9) 0.0042(9)
C1B 0.0564(11) 0.0585(12) 0.0687(12) 0.0015(11) -0.0057(10) -0.0033(9)
N2B 0.0560(11) 0.0609(12) 0.0642(12) -0.0002(10) 0.0026(9) 0.0042(9)

loop_
_atom_type_symbol
_atom_type_description
_atom_type_scat_dispersion_real
_atom_type_scat_dispersion_imag
_atom_type_scat_source
C C 0.0033 0.0016 'International Tables Vol C Tables 4.2.6.8 and 6.1.1.4'
H H 0.0000 0.0000 'International Tables Vol C Tables 4.2.6.8 and 6.1.1.4'
Cl Cl 0.1484 0.1585 'International Tables Vol C Tables 4.2.6.8 and 6.1.1.4'
I I -0.4742 1.8119 'International Tables Vol C Tables 4.2.6.8 and 6.1.1.4'
N N 0.0061 0.0033 'International Tables Vol C Tables 4.2.6.8 and 6.1.1.4'

loop_
_geom_angle_atom_site_label_1
_geom_angle_atom_site_label_2
_geom_angle_atom_site_label_3
_geom_angle
_geom_angle_site_symmetry_1
_geom_angle_site_symmetry_3
C1 N1 N2 142.2(3) . 5_666
C1 N1 H1 108.9 . .
N2 N1 H1 108.9 5_666 .
C1B N1 H2B 159.8 5_666 .
C1 C2 C3 120.7(2) . .
C1 C2 H2 119.7 . .
C3 C2 H2 119.7 . .
C2 C3 C4 119.4(2) . .
C2 C3 H3 120.3 . .
C4 C3 H3 120.3 . .
C5 C4 C3 119.2(2) . .
C5 C4 H4 120.4 . .
C3 C4 H4 120.4 . .
N2 C5 C4 120.3(2) . .
N2 C5 H5 119.8 . .
C4 C5 H5 119.8 . .
Cl2 C6 Cl1 110.35(17) . 8_575
Cl2 C6 Cl1 110.35(17) . .
Cl1 C6 Cl1 111.5(3) 8_575 .
Cl2 C6 H6 108.2 . .
Cl1 C6 H6 108.2 8_575 .
Cl1 C6 H6 108.2 . .
C5 N2 C1 120.8(2) . .
C5 N2 N1 130.8(3) . 5_666
C1 N2 N1 108.3(2) . 5_666
C5 N2 H2A 122.0 . .
C1 N2 H2A 117.1 . .
N1 N2 H2A 9.8 5_666 .
N1 C1 C2 131.0(3) . .
N1 C1 N2 109.4(2) . .
C2 C1 N2 119.6(2) . .

loop_
_geom_bond_atom_site_label_1
_geom_bond_atom_site_label_2
_geom_bond_distance
_geom_bond_site_symmetry_2
Cl1 C6 1.732(3) .
Cl2 C6 1.729(5) .
N1 C1 1.339(4) .
N1 C1B 1.364(4) 5_666
N1 N2 1.364(4) 5_666
N1 H1 0.8600 .
N1 H2B 0.4804 .
C2 C1 1.355(3) .
C2 C3 1.363(3) .
C2 H2 0.9300 .
C3 C4 1.387(4) .
C3 H3 0.9300 .
C4 C5 1.364(4) .
C4 H4 0.9300 .
C5 N2 1.350(3) .
C5 H5 0.9300 .
C6 Cl1 1.732(3) 8_575
C6 H6 0.9800 .
N2 C1 1.361(4) .
N2 N1 1.364(4) 5_666
N2 H2A 0.8896 .

loop_
_geom_hbond_atom_site_label_D
_geom_hbond_atom_site_label_H
_geom_hbond_atom_site_label_A
_geom_hbond_distance_DH
_geom_hbond_distance_HA
_geom_hbond_distance_DA
_geom_hbond_angle_DHA
_geom_hbond_site_symmetry_A
_geom_hbond_publ_flag
N1 H1 I1 0.86 2.64 3.490(4) 170.5 . yes
